data_7061464
loop_
_publ_author_name
'Mannarsamy, Maruthupandi'
'Nandeshwar, Muneshwar'
'Veerapathiran, Sabari'
'Mandal, Suman'
'Harijan, Dinesh'
'Subramaniyam, Kalaivanan'
'Muduli, Gopendra'
'Prabusankar, Ganesan'

_publ_section_title
;
 Dinuclear complexes, a one dimensional chain and a two dimensional layer
 of bismuth(iii) chalcogenones for C--S cross coupling reactions
;
_journal_issue 21
_journal_name_full 'New Journal of Chemistry'
_journal_page_first 10256
_journal_page_last 10263
_journal_paper_doi 10.1039/D2NJ01151D
_journal_volume 46
_journal_year 2022
_chemical_formula_moiety 'C19 H12 Cl N S'
_chemical_formula_sum 'C19 H12 Cl N S'
_chemical_formula_weight 321.83
_space_group_crystal_system monoclinic
_space_group_IT_number 15
_space_group_name_Hall '-I 2yc'
_space_group_name_H-M_alt 'I 1 2/c 1'
_symmetry_Int_Tables_number 15
_atom_sites_solution_primary iterative
_audit_creation_date 2022-04-11
_audit_creation_method
;
Olex2 1.2
(compiled 2018.05.29 svn.r3508 for OlexSys, GUI svn.r5506)
;
_audit_update_record
;
2022-04-12 deposited with the CCDC.	2022-04-22 downloaded from the CCDC.
;
_cell_angle_alpha 90
_cell_angle_beta 110.162(11)
_cell_angle_gamma 90
_cell_formula_units_Z 16
_cell_length_a 25.360(3)
_cell_length_b 7.5833(5)
_cell_length_c 33.138(3)
_cell_measurement_reflns_used 802
_cell_measurement_temperature 293
_cell_measurement_theta_max 18.8360
_cell_measurement_theta_min 2.6110
_cell_volume 5982.3(11)
_computing_cell_refinement 'CrysAlisPro 1.171.39.46e (Rigaku OD, 2018)'
_computing_data_collection 'CrysAlisPro 1.171.39.46e (Rigaku OD, 2018)'
_computing_data_reduction 'CrysAlisPro 1.171.39.46e (Rigaku OD, 2018)'
_computing_molecular_graphics 'Olex2 (Dolomanov et al., 2009)'
_computing_publication_material 'Olex2 (Dolomanov et al., 2009)'
_computing_structure_refinement 'olex2.refine (Bourhis et al., 2015)'
_computing_structure_solution 'olex2.solve (Bourhis et al., 2015)'
_diffrn_ambient_temperature 293
_diffrn_detector 'CCD plate'
_diffrn_detector_area_resol_mean 16.1293
_diffrn_detector_type Eos
_diffrn_measured_fraction_theta_full 0.8494
_diffrn_measured_fraction_theta_max 0.8494
_diffrn_measurement_details
;
List of Runs (angles in degrees, time in seconds):

  # Type    Start    End  Width  t~exp~   \w     \q     \k     \f   Frames
#--------------------------------------------------------------------------
  1  \w     67.00  95.00   1.00   10.94    --   19.48 178.00-180.00   28
  2  \w    -20.00  84.00   1.00   10.94    --   19.48   0.00-180.00  104
  3  \w     12.00  92.00   1.00   10.94    --   19.48  38.00-150.00   80
;
_diffrn_measurement_device 'four-circle diffractometer'
_diffrn_measurement_device_type 'SuperNova, Dual, Cu at home/near, Eos'
_diffrn_measurement_method '\w scans'
_diffrn_orient_matrix_type 'CrysAlisPro convention (1999,Acta A55,543-557)'
_diffrn_orient_matrix_UB_11 -0.0149489000
_diffrn_orient_matrix_UB_12 0.0137148000
_diffrn_orient_matrix_UB_13 0.0142964000
_diffrn_orient_matrix_UB_21 0.0233233000
_diffrn_orient_matrix_UB_22 0.0465019000
_diffrn_orient_matrix_UB_23 0.0141878000
_diffrn_orient_matrix_UB_31 -0.0109898000
_diffrn_orient_matrix_UB_32 0.0799776000
_diffrn_orient_matrix_UB_33 -0.0106936000
_diffrn_radiation_monochromator mirror
_diffrn_radiation_probe x-ray
_diffrn_radiation_type 'Mo K\a'
_diffrn_radiation_wavelength 0.71073
_diffrn_reflns_av_R_equivalents 0.1147
_diffrn_reflns_av_unetI/netI 0.3028
_diffrn_reflns_limit_h_max 21
_diffrn_reflns_limit_h_min -33
_diffrn_reflns_limit_k_max 9
_diffrn_reflns_limit_k_min -9
_diffrn_reflns_limit_l_max 42
_diffrn_reflns_limit_l_min -42
_diffrn_reflns_number 12375
_diffrn_reflns_theta_full 29.0862
_diffrn_reflns_theta_max 29.09
_diffrn_reflns_theta_min 2.49
_diffrn_source 'micro-focus sealed X-ray tube'
_diffrn_source_type 'SuperNova (Mo) X-ray Source'
_exptl_absorpt_coefficient_mu 0.389
_exptl_absorpt_correction_T_max 1.00000
_exptl_absorpt_correction_T_min 0.79921
_exptl_absorpt_correction_type multi-scan
_exptl_absorpt_process_details
;
CrysAlisPro 1.171.39.46e (Rigaku Oxford Diffraction, 2018)
Empirical absorption correction using spherical harmonics,
 implemented in SCALE3 ABSPACK scaling algorithm.
;
_exptl_crystal_colour 'clear yellowish yellow'
_exptl_crystal_colour_lustre clear
_exptl_crystal_colour_modifier yellowish
_exptl_crystal_colour_primary yellow
_exptl_crystal_density_diffrn 1.4292
_exptl_crystal_description irregular
_exptl_crystal_F_000 2661.1969
_exptl_crystal_size_max 0.077
_exptl_crystal_size_mid 0.065
_exptl_crystal_size_min 0.062
_refine_diff_density_max 2.0951
_refine_diff_density_min -1.2456
_refine_diff_density_rms 0.3136
_refine_ls_d_res_high 0.7310
_refine_ls_d_res_low 8.1881
_refine_ls_extinction_expression Fc^*^=kFc[1+0.001xFc^2^\l^3^/sin(2\q)]^-1/4^
_refine_ls_goodness_of_fit_ref 0.9540
_refine_ls_hydrogen_treatment constr
_refine_ls_matrix_type full
_refine_ls_number_constraints 48
_refine_ls_number_parameters 398
_refine_ls_number_reflns 6817
_refine_ls_number_restraints 0
_refine_ls_restrained_S_all 0.9540
_refine_ls_R_factor_all 0.3443
_refine_ls_R_factor_gt 0.0800
_refine_ls_shift/su_max 2.0818
_refine_ls_shift/su_mean 0.4192
_refine_ls_structure_factor_coef Fsqd
_refine_ls_weighting_details 'w=1/[\s^2^(Fo^2^)+(0.0000P)^2^] where P=(Fo^2^+2Fc^2^)/3'
_refine_ls_weighting_scheme calc
_refine_ls_wR_factor_gt 0.0909
_refine_ls_wR_factor_ref 0.1791
_reflns_Friedel_coverage 0.0
_reflns_limit_h_max 31
_reflns_limit_h_min -33
_reflns_limit_k_max 9
_reflns_limit_k_min 0
_reflns_limit_l_max 42
_reflns_limit_l_min 0
_reflns_number_gt 1409
_reflns_number_total 6817
_reflns_threshold_expression I>=2u(I)
_cod_data_source_file d2nj01151d2.cif
_cod_data_source_block V
_cod_depositor_comments 'Adding full bibliography for 7061460--7061465.cif.'
_cod_original_cell_volume 5982.3(10)
_cod_original_sg_symbol_Hall '-C 2yc (x,y,-x+z)'
_cod_database_code 7061464
_chemical_oxdiff_formula C16H20N3S
_reflns_odcompleteness_completeness 99.85
_reflns_odcompleteness_iscentric 1
_reflns_odcompleteness_theta 26.32
_olex2_refinement_description
;
1. Fixed Uiso
 At 1.2 times of:
  All C(H) groups
2.a Aromatic/amide H refined with riding coordinates:
 C38(H38), C37(H37), C35(H35), C34(H34), C23(H23), C22(H22), C21(H21),
 C20(H20), C24(H24), C25(H25), C26(H26), C27(H27), C15(H15), C16(H16), C18(H18),
  C19(H19), C4(H4), C3(H3), C2(H2), C1(H1), C5(H5), C6(H6), C7(H7), C8(H8)
;
_olex2_submission_special_instructions 'No special instructions were received'
_oxdiff_exptl_absorpt_empirical_details
;
Empirical correction (ABSPACK) includes:
- Absorption correction using spherical harmonics
- Frame scaling
;
_oxdiff_exptl_absorpt_empirical_full_max 1.386
_oxdiff_exptl_absorpt_empirical_full_min 0.676

loop_
_space_group_symop_id
_space_group_symop_operation_xyz
1 x,y,z
2 -x,y,-z+1/2
3 -x,-y,-z
4 x,-y,z-1/2
5 x+1/2,y+1/2,z+1/2
6 -x+1/2,y+1/2,-z+1
7 -x+1/2,-y+1/2,-z+1/2
8 x+1/2,-y+1/2,z

loop_
_atom_site_label
_atom_site_type_symbol
_atom_site_fract_x
_atom_site_fract_y
_atom_site_fract_z
_atom_site_U_iso_or_equiv
_atom_site_adp_type
_atom_site_occupancy
_atom_site_refinement_flags_posn
S2 S 0.46927(10) 0.4225(3) 0.58557(7) 0.0644(7) Uani 1.000000 .
S1 S 0.78856(11) 0.1700(3) 0.66664(8) 0.0703(8) Uani 1.000000 .
Cl Cl 0.43853(10) -0.2179(3) 0.69526(8) 0.0858(9) Uani 1.000000 .
Cl1 Cl 0.80754(11) -0.4745(3) 0.55462(9) 0.0922(9) Uani 1.000000 .
N1 N 0.7532(3) -0.0553(8) 0.7834(2) 0.0472(18) Uani 1.000000 .
N2 N 0.5043(3) 0.1980(9) 0.4681(2) 0.053(2) Uani 1.000000 .
C19 C 0.7839(3) -0.1898(10) 0.6477(2) 0.051(2) Uani 1.000000 .
C34 C 0.4676(3) 0.0609(10) 0.6036(2) 0.047(2) Uani 1.000000 .
C29 C 0.4389(4) 0.2666(10) 0.5061(3) 0.047(2) Uani 1.000000 .
C38 C 0.4467(3) 0.2698(10) 0.6505(2) 0.055(2) Uani 1.000000 .
C13 C 0.7748(3) 0.0769(9) 0.7120(2) 0.042(2) Uani 1.000000 .
C33 C 0.4614(3) 0.2343(10) 0.6147(2) 0.046(2) Uani 1.000000 .
C15 C 0.8119(3) 0.0098(10) 0.6024(3) 0.056(2) Uani 1.000000 .
C35 C 0.4604(3) -0.0762(10) 0.6283(3) 0.052(2) Uani 1.000000 .
C12 C 0.8057(4) -0.0530(10) 0.7829(3) 0.048(2) Uani 1.000000 .
C14 C 0.7957(3) -0.0189(10) 0.6372(2) 0.046(2) Uani 1.000000 .
C30 C 0.5376(3) 0.3282(10) 0.5398(3) 0.044(2) Uani 1.000000 .
C16 C 0.8157(3) -0.1306(11) 0.5765(3) 0.066(3) Uani 1.000000 .
C37 C 0.4410(3) 0.1322(11) 0.6764(3) 0.067(3) Uani 1.000000 .
C18 C 0.7893(3) -0.3309(11) 0.6229(3) 0.059(2) Uani 1.000000 .
C31 C 0.5462(4) 0.2584(10) 0.5028(3) 0.049(2) Uani 1.000000 .
C28 C 0.4529(4) 0.1993(11) 0.4706(3) 0.054(2) Uani 1.000000 .
C32 C 0.4833(4) 0.3285(9) 0.5412(3) 0.046(2) Uani 1.000000 .
C9 C 0.7114(4) 0.0046(10) 0.7493(3) 0.046(2) Uani 1.000000 .
C10 C 0.7202(3) 0.0714(9) 0.7120(3) 0.042(2) Uani 1.000000 .
C36 C 0.4476(3) -0.0413(11) 0.6646(3) 0.053(2) Uani 1.000000 .
C1 C 0.6558(4) -0.0048(10) 0.7512(3) 0.059(3) Uani 1.000000 .
C24 C 0.5856(4) 0.3870(10) 0.5743(3) 0.057(2) Uani 1.000000 .
C11 C 0.8193(4) 0.0132(10) 0.7464(3) 0.048(2) Uani 1.000000 .
C27 C 0.6009(4) 0.2526(12) 0.5012(3) 0.071(3) Uani 1.000000 .
C8 C 0.8498(4) -0.1185(11) 0.8189(3) 0.071(3) Uani 1.000000 .
C20 C 0.4094(4) 0.1325(10) 0.4335(3) 0.068(3) Uani 1.000000 .
C23 C 0.3820(4) 0.2543(11) 0.5035(3) 0.065(3) Uani 1.000000 .
C17 C 0.8043(3) -0.2973(11) 0.5875(3) 0.055(2) Uani 1.000000 .
C5 C 0.8764(4) 0.0119(11) 0.7497(3) 0.070(3) Uani 1.000000 .
C4 C 0.6716(4) 0.1317(10) 0.6777(3) 0.060(3) Uani 1.000000 .
C3 C 0.6198(4) 0.1209(11) 0.6798(3) 0.071(3) Uani 1.000000 .
C7 C 0.9023(5) -0.1196(12) 0.8201(3) 0.085(3) Uani 1.000000 .
C25 C 0.6374(4) 0.3810(11) 0.5706(3) 0.070(3) Uani 1.000000 .
C26 C 0.6457(4) 0.3106(12) 0.5331(4) 0.075(3) Uani 1.000000 .
C2 C 0.6121(4) 0.0536(11) 0.7159(4) 0.073(3) Uani 1.000000 .
C22 C 0.3419(4) 0.1885(13) 0.4692(4) 0.085(3) Uani 1.000000 .
C21 C 0.3557(5) 0.1256(11) 0.4329(3) 0.086(3) Uani 1.000000 .
C6 C 0.9174(4) -0.0562(14) 0.7857(4) 0.088(4) Uani 1.000000 .
H38 H 0.4407(3) 0.3855(10) 0.6572(2) 0.066(3) Uiso 1.000000 R
H37 H 0.4330(3) 0.1551(11) 0.7012(3) 0.080(3) Uiso 1.000000 R
H35 H 0.4642(3) -0.1921(10) 0.6205(3) 0.063(3) Uiso 1.000000 R
H34 H 0.4768(3) 0.0374(10) 0.5793(2) 0.056(3) Uiso 1.000000 R
H23 H 0.3723(4) 0.2935(11) 0.5266(3) 0.078(3) Uiso 1.000000 R
H22 H 0.3050(4) 0.1831(13) 0.4686(4) 0.102(4) Uiso 1.000000 R
H21 H 0.3276(5) 0.0801(11) 0.4090(3) 0.103(4) Uiso 1.000000 R
H20 H 0.4180(4) 0.0938(10) 0.4099(3) 0.082(3) Uiso 1.000000 R
H24 H 0.5816(4) 0.4296(10) 0.5994(3) 0.068(3) Uiso 1.000000 R
H25 H 0.6682(4) 0.4235(11) 0.5930(3) 0.084(3) Uiso 1.000000 R
H26 H 0.6813(4) 0.3057(12) 0.5310(4) 0.090(4) Uiso 1.000000 R
H27 H 0.6059(4) 0.2062(12) 0.4768(3) 0.085(4) Uiso 1.000000 R
H15 H 0.8202(3) 0.1235(10) 0.5960(3) 0.067(3) Uiso 1.000000 R
H16 H 0.8258(3) -0.1121(11) 0.5524(3) 0.079(3) Uiso 1.000000 R
H18 H 0.7830(3) -0.4457(11) 0.6300(3) 0.071(3) Uiso 1.000000 R
H19 H 0.7725(3) -0.2083(10) 0.6712(2) 0.061(3) Uiso 1.000000 R
H4 H 0.6761(4) 0.1797(10) 0.6533(3) 0.072(3) Uiso 1.000000 R
H3 H 0.5890(4) 0.1591(11) 0.6568(3) 0.085(4) Uiso 1.000000 R
H2 H 0.5758(4) 0.0472(11) 0.7165(4) 0.087(4) Uiso 1.000000 R
H1 H 0.6495(4) -0.0486(10) 0.7753(3) 0.071(3) Uiso 1.000000 R
H5 H 0.8865(4) 0.0576(11) 0.7274(3) 0.084(4) Uiso 1.000000 R
H6 H 0.9546(4) -0.0600(14) 0.7871(4) 0.105(4) Uiso 1.000000 R
H7 H 0.9302(5) -0.1636(12) 0.8443(3) 0.102(4) Uiso 1.000000 R
H8 H 0.8415(4) -0.1616(11) 0.8423(3) 0.085(3) Uiso 1.000000 R

loop_
_atom_site_aniso_label
_atom_site_aniso_U_11
_atom_site_aniso_U_22
_atom_site_aniso_U_33
_atom_site_aniso_U_12
_atom_site_aniso_U_13
_atom_site_aniso_U_23
S2 0.098(2) 0.0453(14) 0.0663(18) -0.0005(13) 0.0490(16) -0.0041(13)
S1 0.113(2) 0.0484(15) 0.0687(19) -0.0076(14) 0.0555(17) -0.0020(13)
Cl 0.100(2) 0.0777(18) 0.097(2) 0.0170(15) 0.0550(18) 0.0381(15)
Cl1 0.108(2) 0.085(2) 0.102(2) -0.0094(16) 0.0592(18) -0.0342(17)
N1 0.069(5) 0.033(4) 0.044(5) 0.001(4) 0.025(4) -0.006(3)
N2 0.069(6) 0.045(5) 0.051(5) -0.010(4) 0.026(5) -0.004(4)
C19 0.053(6) 0.053(6) 0.053(6) 0.004(5) 0.026(5) 0.006(5)
C34 0.054(6) 0.037(5) 0.057(6) -0.004(4) 0.030(5) -0.007(5)
C29 0.061(6) 0.039(5) 0.042(6) -0.001(5) 0.022(5) 0.010(4)
C38 0.078(7) 0.046(6) 0.052(6) 0.008(5) 0.039(5) 0.005(5)
C13 0.051(5) 0.036(5) 0.051(6) -0.003(4) 0.035(5) -0.012(4)
C33 0.042(5) 0.056(6) 0.046(6) 0.011(4) 0.023(4) 0.005(4)
C15 0.070(6) 0.043(5) 0.061(7) -0.019(5) 0.028(5) -0.009(5)
C35 0.053(6) 0.046(5) 0.057(6) -0.002(4) 0.018(5) 0.009(5)
C12 0.058(7) 0.028(5) 0.048(6) 0.004(5) 0.006(5) -0.002(4)
C14 0.057(6) 0.048(6) 0.039(5) 0.000(5) 0.023(4) 0.005(4)
C30 0.048(6) 0.035(5) 0.046(6) -0.004(4) 0.014(5) 0.003(4)
C16 0.072(7) 0.081(7) 0.055(6) -0.024(6) 0.037(5) -0.025(6)
C37 0.083(7) 0.073(7) 0.053(6) 0.032(6) 0.034(5) 0.013(6)
C18 0.057(6) 0.060(6) 0.070(7) 0.005(5) 0.033(5) 0.002(5)
C31 0.065(7) 0.035(5) 0.054(7) 0.004(5) 0.028(6) 0.003(4)
C28 0.067(7) 0.044(6) 0.033(5) -0.017(5) -0.006(5) -0.007(4)
C32 0.060(6) 0.031(5) 0.046(6) 0.008(4) 0.016(5) 0.011(4)
C9 0.060(6) 0.036(5) 0.047(6) -0.008(4) 0.025(5) -0.004(4)
C10 0.064(6) 0.024(4) 0.031(5) -0.001(4) 0.008(5) 0.000(4)
C36 0.041(5) 0.069(7) 0.051(6) 0.002(5) 0.015(4) 0.021(5)
C1 0.083(8) 0.046(6) 0.058(7) -0.000(5) 0.036(6) -0.002(5)
C24 0.065(7) 0.053(6) 0.049(6) -0.003(5) 0.017(5) -0.006(5)
C11 0.047(6) 0.029(5) 0.060(7) 0.002(4) 0.008(5) -0.011(5)
C27 0.062(7) 0.076(8) 0.083(9) 0.008(6) 0.037(6) 0.013(6)
C8 0.087(8) 0.049(7) 0.064(8) 0.012(6) 0.009(7) -0.003(5)
C20 0.092(8) 0.043(6) 0.070(8) -0.005(6) 0.028(7) 0.011(5)
C23 0.060(7) 0.063(7) 0.074(8) 0.005(5) 0.026(6) 0.015(5)
C17 0.043(5) 0.066(6) 0.062(7) -0.008(5) 0.025(5) -0.023(5)
C5 0.058(7) 0.066(7) 0.091(9) -0.002(5) 0.031(6) -0.025(6)
C4 0.080(7) 0.043(6) 0.056(7) -0.002(5) 0.021(6) -0.015(5)
C3 0.054(7) 0.071(7) 0.066(8) -0.006(6) -0.006(6) -0.008(6)
C7 0.074(9) 0.069(8) 0.079(9) 0.023(7) -0.017(7) -0.033(6)
C25 0.061(7) 0.061(7) 0.071(8) -0.019(6) 0.000(6) 0.016(6)
C26 0.068(8) 0.055(7) 0.123(10) 0.015(6) 0.059(8) 0.032(7)
C2 0.067(8) 0.054(6) 0.106(10) -0.009(5) 0.043(7) -0.017(6)
C22 0.062(8) 0.083(8) 0.091(10) -0.009(6) 0.003(7) 0.026(7)
C21 0.112(10) 0.049(7) 0.069(9) -0.024(7) -0.003(8) 0.013(6)
C6 0.051(7) 0.091(9) 0.113(11) 0.010(6) 0.016(8) -0.037(8)

loop_
_atom_type_symbol
_atom_type_scat_dispersion_real
_atom_type_scat_dispersion_imag
_atom_type_scat_Cromer_Mann_a1
_atom_type_scat_Cromer_Mann_a2
_atom_type_scat_Cromer_Mann_a3
_atom_type_scat_Cromer_Mann_a4
_atom_type_scat_Cromer_Mann_b1
_atom_type_scat_Cromer_Mann_b2
_atom_type_scat_Cromer_Mann_b3
_atom_type_scat_Cromer_Mann_b4
_atom_type_scat_Cromer_Mann_c
_atom_type_scat_source
_atom_type_scat_dispersion_source
H 0.00000 0.00000 0.49300 0.32291 0.14019 0.04081 10.51090 26.12570 3.14236 57.79970 0.0030380000826 'International Tables Volume C Table 6.1.1.4 (pp. 500-502)' 'Henke, Gullikson and Davis, At. Data and Nucl. Data Tables, 1993, 54, 2'
C 0.00347 0.00161 2.31000 1.02000 1.58860 0.86500 20.84390 10.20750 0.56870 51.65120 0.215599998832 'International Tables Volume C Table 6.1.1.4 (pp. 500-502)' 'Henke, Gullikson and Davis, At. Data and Nucl. Data Tables, 1993, 54, 2'
Cl 0.14873 0.16029 11.46040 7.19640 6.25560 1.64550 0.01040 1.16620 18.51940 47.77840 -9.55739974976 'International Tables Volume C Table 6.1.1.4 (pp. 500-502)' 'Henke, Gullikson and Davis, At. Data and Nucl. Data Tables, 1993, 54, 2'
S 0.12424 0.12443 6.90530 5.20340 1.43790 1.58630 1.46790 22.21510 0.25360 56.17200 0.866900026798 'International Tables Volume C Table 6.1.1.4 (pp. 500-502)' 'Henke, Gullikson and Davis, At. Data and Nucl. Data Tables, 1993, 54, 2'
N 0.00653 0.00323 12.21260 3.13220 2.01250 1.16630 0.00570 9.89330 28.99750 0.58260 -11.5290002823 'International Tables Volume C Table 6.1.1.4 (pp. 500-502)' 'Henke, Gullikson and Davis, At. Data and Nucl. Data Tables, 1993, 54, 2'

loop_
_geom_angle_atom_site_label_1
_geom_angle_atom_site_label_2
_geom_angle_atom_site_label_3
_geom_angle
_geom_angle_site_symmetry_1
_geom_angle_site_symmetry_3
_geom_angle_publ_flag
C32 S2 C33 102.7(4) . . ?
C14 S1 C13 103.2(3) . . ?
C9 N1 C12 119.2(7) . . ?
C28 N2 C31 116.2(7) . . ?
C18 C19 C14 119.5(7) . . ?
C35 C34 C33 120.6(7) . . ?
C32 C29 C28 116.6(8) . . ?
C23 C29 C28 117.4(8) . . ?
C23 C29 C32 125.8(8) . . ?
C37 C38 C33 119.8(8) . . ?
C10 C13 S1 119.5(6) . . ?
C11 C13 S1 119.1(6) . . ?
C11 C13 C10 121.3(8) . . ?
C34 C33 S2 125.0(6) . . ?
C38 C33 S2 115.0(6) . . ?
C38 C33 C34 119.9(7) . . ?
C16 C15 C14 120.1(7) . . ?
C36 C35 C34 119.7(8) . . ?
C11 C12 N1 122.5(8) . . ?
C8 C12 N1 118.9(9) . . ?
C8 C12 C11 118.6(9) . . ?
C19 C14 S1 122.5(6) . . ?
C15 C14 S1 116.8(6) . . ?
C15 C14 C19 120.7(7) . . ?
C32 C30 C31 118.5(8) . . ?
C24 C30 C31 117.9(8) . . ?
C24 C30 C32 123.6(8) . . ?
C17 C16 C15 118.4(8) . . ?
C36 C37 C38 119.2(8) . . ?
C17 C18 C19 118.4(8) . . ?
C30 C31 N2 123.6(8) . . ?
C27 C31 N2 116.9(9) . . ?
C27 C31 C30 119.4(9) . . ?
C29 C28 N2 125.2(8) . . ?
C20 C28 N2 115.0(9) . . ?
C20 C28 C29 119.7(9) . . ?
C29 C32 S2 119.4(7) . . ?
C30 C32 S2 120.7(7) . . ?
C30 C32 C29 119.7(8) . . ?
C10 C9 N1 122.7(8) . . ?
C1 C9 N1 116.9(8) . . ?
C1 C9 C10 120.4(8) . . ?
C9 C10 C13 117.8(7) . . ?
C4 C10 C13 125.1(8) . . ?
C4 C10 C9 117.0(8) . . ?
C35 C36 Cl 118.7(7) . . ?
C37 C36 Cl 120.5(7) . . ?
C37 C36 C35 120.7(8) . . ?
C2 C1 C9 117.5(9) . . ?
C25 C24 C30 120.1(8) . . ?
C12 C11 C13 116.4(8) . . ?
C5 C11 C13 126.0(9) . . ?
C5 C11 C12 117.5(8) . . ?
C26 C27 C31 122.8(10) . . ?
C7 C8 C12 121.5(10) . . ?
C21 C20 C28 119.9(10) . . ?
C22 C23 C29 122.4(9) . . ?
C16 C17 Cl1 118.9(7) . . ?
C18 C17 Cl1 118.3(7) . . ?
C18 C17 C16 122.8(7) . . ?
C6 C5 C11 121.0(10) . . ?
C3 C4 C10 121.8(9) . . ?
C2 C3 C4 120.2(9) . . ?
C6 C7 C8 121.8(11) . . ?
C26 C25 C24 121.6(9) . . ?
C25 C26 C27 118.2(9) . . ?
C3 C2 C1 123.0(9) . . ?
C21 C22 C23 120.1(10) . . ?
C22 C21 C20 120.4(10) . . ?
C7 C6 C5 119.5(10) . . ?

loop_
_geom_bond_atom_site_label_1
_geom_bond_atom_site_label_2
_geom_bond_distance
_geom_bond_site_symmetry_2
_geom_bond_publ_flag
S2 C33 1.772(7) . ?
S2 C32 1.778(8) . ?
S1 C13 1.801(7) . ?
S1 C14 1.778(8) . ?
Cl C36 1.743(8) . ?
Cl1 C17 1.750(7) . ?
N1 C12 1.338(9) . ?
N1 C9 1.336(9) . ?
N2 C31 1.349(9) . ?
N2 C28 1.337(9) . ?
C19 C14 1.401(9) . ?
C19 C18 1.386(9) . ?
C34 C33 1.389(9) . ?
C34 C35 1.374(9) . ?
C29 C28 1.433(10) . ?
C29 C32 1.393(10) . ?
C29 C23 1.420(10) . ?
C38 C33 1.388(9) . ?
C38 C37 1.389(9) . ?
C13 C10 1.386(9) . ?
C13 C11 1.385(10) . ?
C15 C14 1.367(9) . ?
C15 C16 1.391(9) . ?
C35 C36 1.377(9) . ?
C12 C11 1.454(10) . ?
C12 C8 1.415(10) . ?
C30 C31 1.419(10) . ?
C30 C32 1.393(10) . ?
C30 C24 1.424(10) . ?
C16 C17 1.373(10) . ?
C37 C36 1.399(10) . ?
C18 C17 1.376(9) . ?
C31 C27 1.406(10) . ?
C28 C20 1.431(11) . ?
C9 C10 1.422(9) . ?
C9 C1 1.433(10) . ?
C10 C4 1.433(10) . ?
C1 C2 1.377(11) . ?
C24 C25 1.362(10) . ?
C11 C5 1.413(10) . ?
C27 C26 1.332(11) . ?
C8 C7 1.321(11) . ?
C20 C21 1.357(11) . ?
C23 C22 1.335(11) . ?
C5 C6 1.384(12) . ?
C4 C3 1.344(10) . ?
C3 C2 1.374(10) . ?
C7 C6 1.405(12) . ?
C25 C26 1.433(11) . ?
C22 C21 1.442(12) . ?
